data_4074414
loop_
_publ_author_name
'Hejl, Andrew'
'Day, Michael W.'
'Grubbs, Robert H.'

_publ_section_title
;
 Latent Olefin Metathesis Catalysts Featuring Chelating Alkylidenes
;
_journal_issue 26
_journal_name_full Organometallics
_journal_page_first 6149
_journal_paper_doi 10.1021/om060620u
_journal_volume 25
_journal_year 2006
_chemical_formula_moiety 'C30 H43 Cl2 N3 Ru S, 1/2(C4 H8 O)'
_chemical_formula_sum 'C32 H47 Cl2 N3 O0.5 Ru S'
_chemical_formula_weight 685.76
_chemical_name_systematic
; 
 ? 
;
_space_group_IT_number 7
_symmetry_cell_setting monoclinic
_symmetry_space_group_name_Hall 'P -2yc'
_symmetry_space_group_name_H-M 'P 1 c 1'
_atom_sites_solution_hydrogens geom
_atom_sites_solution_primary direct
_atom_sites_solution_secondary difmap
_audit_creation_method SHELXL-97
_cell_angle_alpha 90.00
_cell_angle_beta 93.7070(10)
_cell_angle_gamma 90.00
_cell_formula_units_Z 8
_cell_length_a 11.1365(3)
_cell_length_b 17.4341(4)
_cell_length_c 34.7895(9)
_cell_measurement_reflns_used 42363
_cell_measurement_temperature 100(2)
_cell_measurement_theta_max 37.63
_cell_measurement_theta_min 2.22
_cell_volume 6740.4(3)
_computing_cell_refinement 'Bruker SAINT v6.45A'
_computing_data_collection 'Bruker SMART v5.630'
_computing_data_reduction 'Bruker SAINT v6.45A'
_computing_molecular_graphics 'Bruker XP v5.1'
_computing_publication_material 'Bruker XCIF v6.12'
_computing_structure_refinement 'Bruker XS v6.12'
_computing_structure_solution 'Bruker XS v6.12'
_diffrn_ambient_temperature 100(2)
_diffrn_measured_fraction_theta_full 0.886
_diffrn_measured_fraction_theta_max 0.886
_diffrn_measurement_device_type 'Bruker SMART 1000'
_diffrn_measurement_method '\w scans at 5 \f settings'
_diffrn_radiation_monochromator graphite
_diffrn_radiation_source 'fine-focus sealed tube'
_diffrn_radiation_type MoK\a
_diffrn_radiation_wavelength 0.71073
_diffrn_reflns_av_R_equivalents 0.0684
_diffrn_reflns_av_sigmaI/netI 0.0949
_diffrn_reflns_limit_h_max 18
_diffrn_reflns_limit_h_min -18
_diffrn_reflns_limit_k_max 30
_diffrn_reflns_limit_k_min -30
_diffrn_reflns_limit_l_max 52
_diffrn_reflns_limit_l_min -52
_diffrn_reflns_number 129948
_diffrn_reflns_theta_full 38.31
_diffrn_reflns_theta_max 38.31
_diffrn_reflns_theta_min 1.17
_exptl_absorpt_coefficient_mu 0.712
_exptl_absorpt_correction_T_max 0.8201
_exptl_absorpt_correction_T_min 0.8094
_exptl_absorpt_correction_type none
_exptl_crystal_colour Geenblue
_exptl_crystal_density_diffrn 1.352
_exptl_crystal_density_meas 0
_exptl_crystal_density_method 'not measured'
_exptl_crystal_description Block
_exptl_crystal_F_000 2864
_exptl_crystal_size_max 0.31
_exptl_crystal_size_mid 0.29
_exptl_crystal_size_min 0.29
_refine_diff_density_max 2.556
_refine_diff_density_min -2.245
_refine_diff_density_rms 0.132
_refine_ls_abs_structure_details 'Flack H D (1983), Acta Cryst. A39, 876-881'
_refine_ls_abs_structure_Flack 0.044(18)
_refine_ls_extinction_method none
_refine_ls_goodness_of_fit_ref 1.302
_refine_ls_hydrogen_treatment Riding
_refine_ls_matrix_type 'Full matrix'
_refine_ls_number_parameters 1573
_refine_ls_number_reflns 58933
_refine_ls_number_restraints 372
_refine_ls_restrained_S_all 1.329
_refine_ls_R_factor_all 0.0900
_refine_ls_R_factor_gt 0.0580
_refine_ls_shift/su_max 0.002
_refine_ls_shift/su_mean 0.000
_refine_ls_structure_factor_coef Fsqd
_refine_ls_weighting_details w=1/s^2^(Fo^2^)
_refine_ls_weighting_scheme sigma
_refine_ls_wR_factor_gt 0.0946
_refine_ls_wR_factor_ref 0.1005
_reflns_number_gt 41916
_reflns_number_total 58933
_reflns_threshold_expression >2sigma(I)
_cod_data_source_file om060620usi20060711_014057.cif
_cod_data_source_block 17c
_cod_depositor_comments
;
The following automatic conversions were performed:

'_symmetry_cell_setting' value 'Monoclinic' changed to 'monoclinic'
according to /home/saulius/struct/CIF-dictionaries/cif_core.dic
dictionary named 'cif_core.dic' version 2.4.1 from
2010-06-29.

'_refine_ls_weighting_scheme' value 'Sigma' changed to
'sigma' according to
/home/saulius/struct/CIF-dictionaries/cif_core.dic dictionary named
'cif_core.dic' version 2.4.1 from 2010-06-29.

Automatic conversion script
Id: cif_fix_values 1715 2011-07-08 13:25:40Z adriana 

The following automatic conversions were performed:

'_atom_sites_solution_primary' value 'Direct methods' was changed to
'direct'.

'_atom_sites_solution_secondary' value 'Difference Fourier map' was
changed to 'difmap'.

'_atom_sites_solution_hydrogens' value 'Geometric positions' was
changed to 'geom'.

Automatic conversion script
Id: cif_fix_values 6452 2018-10-05 10:23:21Z andrius 
;
_cod_original_sg_symbol_H-M Pc
_cod_original_formula_sum 'C32 H47 Cl2 N3 O0.50 Ru S'
_cod_database_code 4074414

loop_
_symmetry_equiv_pos_as_xyz
'x, y, z'
'x, -y, z+1/2'

loop_
_atom_site_label
_atom_site_type_symbol
_atom_site_fract_x
_atom_site_fract_y
_atom_site_fract_z
_atom_site_U_iso_or_equiv
_atom_site_adp_type
_atom_site_occupancy
_atom_site_symmetry_multiplicity
_atom_site_calc_flag
_atom_site_refinement_flags
_atom_site_disorder_assembly
_atom_site_disorder_group
Ru1 Ru 0.88917(3) 0.517106(15) 0.242720(9) 0.01821(7) Uani 1 1 d D . .
Cl1A Cl 1.01722(10) 0.47443(5) 0.29673(3) 0.0239(2) Uani 1 1 d D . .
Cl2A Cl 0.77360(11) 0.54804(5) 0.18348(4) 0.0315(3) Uani 1 1 d D . .
S1A S 1.04406(11) 0.46831(6) 0.19566(4) 0.0274(2) Uani 1 1 d D . .
N1A N 1.0344(3) 0.66697(17) 0.23520(13) 0.0275(9) Uani 1 1 d . . .
N2A N 0.8841(3) 0.68262(17) 0.27136(12) 0.0248(8) Uani 1 1 d . . .
N3A N 0.8265(3) 0.39918(16) 0.23431(11) 0.0201(7) Uani 1 1 d D . .
C1A C 0.9415(4) 0.6292(2) 0.25078(13) 0.0204(9) Uani 1 1 d . . .
C2A C 1.0420(5) 0.7501(2) 0.24610(18) 0.0396(14) Uani 1 1 d . . .
H2AA H 1.0341 0.7834 0.2230 0.048 Uiso 1 1 calc R . .
H2AB H 1.1190 0.7617 0.2608 0.048 Uiso 1 1 calc R . .
C3A C 0.9353(5) 0.7607(2) 0.27117(18) 0.0370(12) Uani 1 1 d . . .
H3AA H 0.9621 0.7777 0.2975 0.044 Uiso 1 1 calc R . .
H3AB H 0.8767 0.7982 0.2596 0.044 Uiso 1 1 calc R . .
C4A C 1.1316(4) 0.6392(2) 0.21331(17) 0.0314(12) Uani 1 1 d . . .
C5A C 1.2383(4) 0.6160(2) 0.23468(17) 0.0334(12) Uani 1 1 d . . .
C6A C 1.3348(4) 0.5965(3) 0.2132(2) 0.0422(15) Uani 1 1 d . . .
H6AA H 1.4073 0.5798 0.2265 0.051 Uiso 1 1 calc R . .
C7A C 1.3301(5) 0.6001(3) 0.1732(2) 0.0442(15) Uani 1 1 d . . .
C8A C 1.2261(5) 0.6261(3) 0.1542(2) 0.0403(14) Uani 1 1 d . . .
H8AA H 1.2227 0.6298 0.1269 0.048 Uiso 1 1 calc R . .
C9A C 1.1253(4) 0.6472(2) 0.17354(17) 0.0300(11) Uani 1 1 d . . .
C10A C 1.2453(5) 0.6102(3) 0.27702(19) 0.0472(15) Uani 1 1 d . . .
H10A H 1.3206 0.5849 0.2859 0.071 Uiso 1 1 calc R . .
H10B H 1.1770 0.5802 0.2852 0.071 Uiso 1 1 calc R . .
H10C H 1.2428 0.6618 0.2882 0.071 Uiso 1 1 calc R . .
C11A C 1.4362(6) 0.5756(4) 0.1498(3) 0.075(2) Uani 1 1 d . . .
H11A H 1.4164 0.5857 0.1224 0.112 Uiso 1 1 calc R . .
H11B H 1.4515 0.5206 0.1535 0.112 Uiso 1 1 calc R . .
H11C H 1.5082 0.6047 0.1584 0.112 Uiso 1 1 calc R . .
C12A C 1.0123(5) 0.6750(3) 0.15172(19) 0.0422(14) Uani 1 1 d . . .
H12A H 0.9963 0.7281 0.1591 0.063 Uiso 1 1 calc R . .
H12B H 0.9445 0.6425 0.1579 0.063 Uiso 1 1 calc R . .
H12C H 1.0228 0.6726 0.1240 0.063 Uiso 1 1 calc R . .
C13A C 0.7790(4) 0.6744(2) 0.29317(14) 0.0249(9) Uani 1 1 d . . .
C14A C 0.7955(5) 0.6603(2) 0.33286(16) 0.0307(11) Uani 1 1 d . . .
C15A C 0.6935(5) 0.6562(2) 0.35415(16) 0.0347(12) Uani 1 1 d . . .
H15A H 0.7030 0.6461 0.3810 0.042 Uiso 1 1 calc R . .
C16A C 0.5784(5) 0.6664(2) 0.33691(17) 0.0353(12) Uani 1 1 d . . .
C17A C 0.5670(4) 0.6839(2) 0.29815(16) 0.0299(10) Uani 1 1 d . . .
H17A H 0.4889 0.6927 0.2864 0.036 Uiso 1 1 calc R . .
C18A C 0.6658(4) 0.6891(2) 0.27560(15) 0.0279(10) Uani 1 1 d . . .
C19A C 0.9169(5) 0.6469(3) 0.35188(18) 0.0413(14) Uani 1 1 d . . .
H19A H 0.9095 0.6356 0.3792 0.062 Uiso 1 1 calc R . .
H19B H 0.9665 0.6928 0.3494 0.062 Uiso 1 1 calc R . .
H19C H 0.9548 0.6033 0.3396 0.062 Uiso 1 1 calc R . .
C20A C 0.4718(6) 0.6569(3) 0.3612(2) 0.0515(17) Uani 1 1 d . . .
H20A H 0.4141 0.6985 0.3555 0.077 Uiso 1 1 calc R . .
H20B H 0.4991 0.6587 0.3886 0.077 Uiso 1 1 calc R . .
H20C H 0.4329 0.6075 0.3554 0.077 Uiso 1 1 calc R . .
C21A C 0.6472(5) 0.7112(3) 0.23381(16) 0.0344(11) Uani 1 1 d . . .
H21A H 0.6875 0.6738 0.2180 0.052 Uiso 1 1 calc R . .
H21B H 0.6812 0.7622 0.2300 0.052 Uiso 1 1 calc R . .
H21C H 0.5609 0.7118 0.2262 0.052 Uiso 1 1 calc R . .
C22A C 0.7660(4) 0.52187(18) 0.27545(14) 0.0256(10) Uani 1 1 d D . .
H22A H 0.7834 0.5402 0.3009 0.031 Uiso 1 1 calc R . .
C23A C 0.6408(4) 0.4984(2) 0.26389(16) 0.0287(10) Uani 1 1 d D . .
H23A H 0.6178 0.5179 0.2377 0.034 Uiso 1 1 calc R . .
H23B H 0.5850 0.5208 0.2819 0.034 Uiso 1 1 calc R . .
C24A C 0.6304(3) 0.40979(19) 0.26433(13) 0.0240(9) Uani 1 1 d D . .
C25A C 0.6411(4) 0.3803(2) 0.30615(14) 0.0275(10) Uani 1 1 d D . .
H25A H 0.7197 0.3948 0.3183 0.041 Uiso 1 1 calc R . .
H25B H 0.6331 0.3244 0.3062 0.041 Uiso 1 1 calc R . .
H25C H 0.5773 0.4031 0.3206 0.041 Uiso 1 1 calc R . .
C26A C 0.5057(4) 0.3860(3) 0.24536(17) 0.0362(12) Uani 1 1 d D . .
H26A H 0.4961 0.3303 0.2474 0.054 Uiso 1 1 calc R . .
H26B H 0.5006 0.4010 0.2182 0.054 Uiso 1 1 calc R . .
H26C H 0.4419 0.4116 0.2586 0.054 Uiso 1 1 calc R . .
C27A C 0.7259(4) 0.3702(2) 0.24371(14) 0.0258(9) Uani 1 1 d D . .
H27A H 0.7112 0.3182 0.2368 0.031 Uiso 1 1 calc R . .
C28A C 0.9070(4) 0.3455(2) 0.21674(12) 0.0221(9) Uani 1 1 d D . .
H28A H 0.8623 0.2984 0.2087 0.027 Uiso 1 1 calc R . .
H28B H 0.9732 0.3308 0.2357 0.027 Uiso 1 1 calc R . .
C29A C 0.9588(5) 0.3831(2) 0.18166(13) 0.0289(10) Uani 1 1 d D . .
H29A H 0.8924 0.3970 0.1627 0.035 Uiso 1 1 calc R . .
H29B H 1.0118 0.3461 0.1693 0.035 Uiso 1 1 calc R . .
C30A C 1.1749(4) 0.4223(3) 0.21962(17) 0.0371(12) Uani 1 1 d D . .
H30A H 1.2124 0.3883 0.2014 0.056 Uiso 1 1 calc R . .
H30B H 1.1499 0.3923 0.2416 0.056 Uiso 1 1 calc R . .
H30C H 1.2329 0.4616 0.2288 0.056 Uiso 1 1 calc R . .
Ru2 Ru 0.90300(2) 0.056760(14) 0.252115(9) 0.01342(6) Uani 1 1 d D . .
Cl1B Cl 1.02337(9) -0.05128(5) 0.27376(3) 0.02082(19) Uani 1 1 d D . .
Cl2B Cl 0.76883(9) 0.15367(5) 0.22357(3) 0.01960(19) Uani 1 1 d D . .
S1B S 0.75535(10) -0.05275(5) 0.23083(3) 0.0219(2) Uani 1 1 d D . .
N1B N 0.7615(3) 0.05128(17) 0.32589(11) 0.0176(7) Uani 1 1 d . . .
N2B N 0.9344(3) 0.10686(16) 0.33581(10) 0.0155(6) Uani 1 1 d . . .
N3B N 0.9637(3) 0.03478(18) 0.19543(10) 0.0206(7) Uani 1 1 d D . .
C1B C 0.8587(3) 0.07439(18) 0.30785(11) 0.0131(7) Uani 1 1 d . . .
C2B C 0.7686(4) 0.0660(3) 0.36799(14) 0.0279(10) Uani 1 1 d . . .
H2BA H 0.7711 0.0175 0.3828 0.033 Uiso 1 1 calc R . .
H2BB H 0.6997 0.0972 0.3755 0.033 Uiso 1 1 calc R . .
C3B C 0.8854(5) 0.1095(3) 0.37390(14) 0.0335(12) Uani 1 1 d . . .
H3BA H 0.8712 0.1631 0.3819 0.040 Uiso 1 1 calc R . .
H3BB H 0.9404 0.0844 0.3935 0.040 Uiso 1 1 calc R . .
C4B C 0.6567(4) 0.0105(2) 0.31135(12) 0.0175(8) Uani 1 1 d . . .
C5B C 0.5527(4) 0.0526(2) 0.29992(14) 0.0203(8) Uani 1 1 d . . .
C6B C 0.4462(4) 0.0118(2) 0.29100(15) 0.0271(10) Uani 1 1 d . . .
H6BA H 0.3748 0.0394 0.2838 0.032 Uiso 1 1 calc R . .
C7B C 0.4415(4) -0.0676(2) 0.29238(14) 0.0247(9) Uani 1 1 d . . .
C8B C 0.5464(4) -0.1072(2) 0.30426(14) 0.0231(9) Uani 1 1 d . . .
H8BA H 0.5448 -0.1616 0.3051 0.028 Uiso 1 1 calc R . .
C9B C 0.6535(3) -0.0693(2) 0.31497(12) 0.0166(7) Uani 1 1 d . . .
C10B C 0.5547(5) 0.1385(2) 0.29785(17) 0.0324(11) Uani 1 1 d . . .
H10D H 0.6004 0.1546 0.2761 0.049 Uiso 1 1 calc R . .
H10E H 0.5930 0.1592 0.3218 0.049 Uiso 1 1 calc R . .
H10F H 0.4722 0.1579 0.2943 0.049 Uiso 1 1 calc R . .
C11B C 0.3268(5) -0.1122(3) 0.28291(19) 0.0420(14) Uani 1 1 d . . .
H11D H 0.2647 -0.0774 0.2718 0.063 Uiso 1 1 calc R . .
H11E H 0.2993 -0.1352 0.3065 0.063 Uiso 1 1 calc R . .
H11F H 0.3421 -0.1527 0.2643 0.063 Uiso 1 1 calc R . .
C12B C 0.7621(4) -0.1136(2) 0.32980(15) 0.0268(9) Uani 1 1 d . . .
H12D H 0.8330 -0.0951 0.3174 0.040 Uiso 1 1 calc R . .
H12E H 0.7500 -0.1682 0.3240 0.040 Uiso 1 1 calc R . .
H12F H 0.7741 -0.1067 0.3577 0.040 Uiso 1 1 calc R . .
C13B C 1.0400(3) 0.15232(18) 0.33238(11) 0.0139(7) Uani 1 1 d . . .
C14B C 1.0263(4) 0.22985(18) 0.32309(12) 0.0160(8) Uani 1 1 d . . .
C15B C 1.1286(4) 0.27643(19) 0.32234(12) 0.0183(8) Uani 1 1 d . . .
H15B H 1.1202 0.3284 0.3144 0.022 Uiso 1 1 calc R . .
C16B C 1.2432(4) 0.2475(2) 0.33308(13) 0.0211(8) Uani 1 1 d . . .
C17B C 1.2539(4) 0.1709(2) 0.34368(13) 0.0202(8) Uani 1 1 d . . .
H17B H 1.3318 0.1512 0.3507 0.024 Uiso 1 1 calc R . .
C18B C 1.1541(4) 0.12092(19) 0.34445(12) 0.0172(8) Uani 1 1 d . . .
C19B C 0.9024(4) 0.2640(2) 0.31341(13) 0.0191(8) Uani 1 1 d . . .
H19D H 0.8542 0.2604 0.3359 0.029 Uiso 1 1 calc R . .
H19E H 0.8624 0.2358 0.2919 0.029 Uiso 1 1 calc R . .
H19F H 0.9107 0.3180 0.3062 0.029 Uiso 1 1 calc R . .
C20B C 1.3516(5) 0.2986(2) 0.33287(17) 0.0341(12) Uani 1 1 d . . .
H20D H 1.3316 0.3494 0.3426 0.051 Uiso 1 1 calc R . .
H20E H 1.3768 0.3034 0.3065 0.051 Uiso 1 1 calc R . .
H20F H 1.4174 0.2764 0.3493 0.051 Uiso 1 1 calc R . .
C21B C 1.1687(4) 0.0394(2) 0.35710(14) 0.0261(9) Uani 1 1 d . . .
H21D H 1.1215 0.0061 0.3392 0.039 Uiso 1 1 calc R . .
H21E H 1.1403 0.0337 0.3830 0.039 Uiso 1 1 calc R . .
H21F H 1.2538 0.0250 0.3574 0.039 Uiso 1 1 calc R . .
C22B C 1.0247(3) 0.1296(2) 0.25400(12) 0.0168(7) Uani 1 1 d D . .
H22B H 1.0060 0.1807 0.2611 0.020 Uiso 1 1 calc R . .
C23B C 1.1481(4) 0.1116(2) 0.24508(11) 0.0213(8) Uani 1 1 d D . .
H23C H 1.1726 0.0623 0.2573 0.026 Uiso 1 1 calc R . .
H23D H 1.2030 0.1520 0.2558 0.026 Uiso 1 1 calc R . .
C24B C 1.1588(4) 0.1062(2) 0.20124(11) 0.0224(8) Uani 1 1 d D . .
C25B C 1.1467(5) 0.1863(3) 0.18258(15) 0.0364(11) Uani 1 1 d D . .
H25D H 1.0707 0.2098 0.1891 0.055 Uiso 1 1 calc R . .
H25E H 1.1477 0.1814 0.1545 0.055 Uiso 1 1 calc R . .
H25F H 1.2140 0.2187 0.1922 0.055 Uiso 1 1 calc R . .
C26B C 1.2825(4) 0.0724(3) 0.19327(16) 0.0377(11) Uani 1 1 d D . .
H26D H 1.2930 0.0229 0.2064 0.057 Uiso 1 1 calc R . .
H26E H 1.3460 0.1078 0.2028 0.057 Uiso 1 1 calc R . .
H26F H 1.2872 0.0651 0.1655 0.057 Uiso 1 1 calc R . .
C27B C 1.0613(4) 0.0570(2) 0.18168(13) 0.0232(9) Uani 1 1 d D . .
H27B H 1.0741 0.0407 0.1562 0.028 Uiso 1 1 calc R . .
C28B C 0.8798(4) -0.0079(2) 0.16894(12) 0.0260(9) Uani 1 1 d D . .
H28C H 0.9209 -0.0231 0.1457 0.031 Uiso 1 1 calc R . .
H28D H 0.8106 0.0252 0.1607 0.031 Uiso 1 1 calc R . .
C29B C 0.8359(4) -0.0786(2) 0.18913(13) 0.0261(9) Uani 1 1 d D . .
H29C H 0.9056 -0.1113 0.1973 0.031 Uiso 1 1 calc R . .
H29D H 0.7823 -0.1085 0.1710 0.031 Uiso 1 1 calc R . .
C30B C 0.6176(4) -0.0168(2) 0.20663(13) 0.0267(9) Uani 1 1 d D . .
H30D H 0.5877 -0.0538 0.1871 0.040 Uiso 1 1 calc R . .
H30E H 0.6336 0.0323 0.1942 0.040 Uiso 1 1 calc R . .
H30F H 0.5570 -0.0094 0.2255 0.040 Uiso 1 1 calc R . .
Ru3 Ru 0.00789(3) 0.539949(16) 1.008621(9) 0.02053(7) Uani 1 1 d D . .
Cl1C Cl 0.12609(13) 0.64364(5) 1.03653(3) 0.0365(3) Uani 1 1 d D A .
Cl2C Cl -0.10992(12) 0.43117(6) 0.98683(4) 0.0374(3) Uani 1 1 d D A .
S1C S 0.15070(16) 0.43489(9) 1.03013(6) 0.0210(4) Uani 0.607(3) 1 d PDU A 1
N1C N 0.1429(3) 0.53686(17) 0.93393(11) 0.0201(7) Uani 1 1 d . . .
N2C N -0.0300(3) 0.59285(16) 0.92536(10) 0.0166(7) Uani 1 1 d . . .
N3C N -0.0590(5) 0.5234(3) 1.06512(19) 0.0225(12) Uani 0.607(3) 1 d PDU A 1
C1C C 0.0453(3) 0.56011(18) 0.95225(12) 0.0161(7) Uani 1 1 d . A .
C2C C 0.1334(5) 0.5527(3) 0.89248(15) 0.0302(11) Uani 1 1 d . A .
H2CA H 0.1339 0.5045 0.8774 0.036 Uiso 1 1 calc R . .
H2CB H 0.2003 0.5858 0.8850 0.036 Uiso 1 1 calc R . .
C3C C 0.0138(5) 0.5934(3) 0.88645(15) 0.0360(12) Uani 1 1 d . A .
H3CA H 0.0242 0.6464 0.8770 0.043 Uiso 1 1 calc R . .
H3CB H -0.0415 0.5653 0.8680 0.043 Uiso 1 1 calc R . .
C4C C 0.2500(4) 0.4967(2) 0.94796(13) 0.0196(8) Uani 1 1 d . A .
C5C C 0.3522(4) 0.5379(2) 0.96027(15) 0.0260(10) Uani 1 1 d . . .
C6C C 0.4576(4) 0.4997(2) 0.97010(16) 0.0307(11) Uani 1 1 d . A .
H6CA H 0.5272 0.5278 0.9788 0.037 Uiso 1 1 calc R . .
C7C C 0.4635(4) 0.4186(2) 0.96738(16) 0.0325(11) Uani 1 1 d . . .
C8C C 0.3610(4) 0.3795(2) 0.95505(15) 0.0253(10) Uani 1 1 d . A .
H8CA H 0.3638 0.3251 0.9539 0.030 Uiso 1 1 calc R . .
C9C C 0.2530(4) 0.4166(2) 0.94420(14) 0.0240(9) Uani 1 1 d . . .
C10C C 0.3471(5) 0.6252(2) 0.96371(17) 0.0350(12) Uani 1 1 d . A .
H10G H 0.3270 0.6476 0.9383 0.053 Uiso 1 1 calc R . .
H10H H 0.4255 0.6445 0.9738 0.053 Uiso 1 1 calc R . .
H10I H 0.2854 0.6395 0.9813 0.053 Uiso 1 1 calc R . .
C11C C 0.5800(5) 0.3768(3) 0.9778(2) 0.0486(16) Uani 1 1 d . A .
H11G H 0.5652 0.3214 0.9776 0.073 Uiso 1 1 calc R . .
H11H H 0.6114 0.3927 1.0035 0.073 Uiso 1 1 calc R . .
H11I H 0.6387 0.3893 0.9589 0.073 Uiso 1 1 calc R . .
C12C C 0.1469(4) 0.3713(2) 0.92805(17) 0.0330(12) Uani 1 1 d . A .
H12G H 0.0742 0.3883 0.9400 0.049 Uiso 1 1 calc R . .
H12H H 0.1603 0.3167 0.9335 0.049 Uiso 1 1 calc R . .
H12I H 0.1368 0.3792 0.9001 0.049 Uiso 1 1 calc R . .
C13C C -0.1366(4) 0.63825(18) 0.92952(12) 0.0172(8) Uani 1 1 d . A .
C14C C -0.1206(4) 0.71667(18) 0.93868(13) 0.0168(8) Uani 1 1 d . . .
C15C C -0.2237(4) 0.76222(19) 0.93901(13) 0.0198(8) Uani 1 1 d . A .
H15C H -0.2158 0.8143 0.9468 0.024 Uiso 1 1 calc R . .
C16C C -0.3379(4) 0.7335(2) 0.92817(14) 0.0211(9) Uani 1 1 d . . .
C17C C -0.3476(4) 0.6571(2) 0.91749(14) 0.0246(9) Uani 1 1 d . A .
H17C H -0.4248 0.6372 0.9097 0.030 Uiso 1 1 calc R . .
C18C C -0.2491(4) 0.6083(2) 0.91778(13) 0.0206(8) Uani 1 1 d . . .
C19C C 0.0007(4) 0.7500(2) 0.94789(14) 0.0238(9) Uani 1 1 d . A .
H19G H -0.0077 0.8018 0.9583 0.036 Uiso 1 1 calc R . .
H19H H 0.0447 0.7524 0.9244 0.036 Uiso 1 1 calc R . .
H19I H 0.0450 0.7177 0.9670 0.036 Uiso 1 1 calc R . .
C20C C -0.4458(5) 0.7855(2) 0.92806(17) 0.0331(12) Uani 1 1 d . A .
H20G H -0.5105 0.7599 0.9409 0.050 Uiso 1 1 calc R . .
H20H H -0.4735 0.7976 0.9014 0.050 Uiso 1 1 calc R . .
H20I H -0.4237 0.8331 0.9418 0.050 Uiso 1 1 calc R . .
C21C C -0.2638(4) 0.5248(2) 0.90561(15) 0.0309(11) Uani 1 1 d . A .
H21G H -0.3492 0.5109 0.9047 0.046 Uiso 1 1 calc R . .
H21H H -0.2185 0.4920 0.9242 0.046 Uiso 1 1 calc R . .
H21I H -0.2332 0.5179 0.8801 0.046 Uiso 1 1 calc R . .
C22C C -0.1183(6) 0.6169(3) 1.0065(2) 0.0231(10) Uani 0.607(3) 1 d PDU A 1
H22C H -0.0968 0.6681 1.0006 0.028 Uiso 0.607(3) 1 calc PR A 1
C23C C -0.2542(7) 0.6004(4) 1.0141(2) 0.0231(10) Uani 0.607(3) 1 d PD A 1
H23E H -0.3065 0.6430 1.0044 0.028 Uiso 0.607(3) 1 calc PR A 1
H23F H -0.2820 0.5522 1.0013 0.028 Uiso 0.607(3) 1 calc PR A 1
C24C C -0.2554(7) 0.5934(4) 1.0580(2) 0.0307(17) Uani 0.607(3) 1 d PDU A 1
C25C C -0.2448(8) 0.6731(4) 1.0775(3) 0.0350(18) Uani 0.607(3) 1 d PDU A 1
H25G H -0.1619 0.6918 1.0769 0.052 Uiso 0.607(3) 1 calc PR A 1
H25H H -0.2662 0.6690 1.1043 0.052 Uiso 0.607(3) 1 calc PR A 1
H25I H -0.2995 0.7092 1.0636 0.052 Uiso 0.607(3) 1 calc PR A 1
C26C C -0.3771(8) 0.5583(5) 1.0673(3) 0.047(2) Uani 0.607(3) 1 d PDU A 1
H26G H -0.3840 0.5065 1.0564 0.070 Uiso 0.607(3) 1 calc PR A 1
H26H H -0.4427 0.5903 1.0561 0.070 Uiso 0.607(3) 1 calc PR A 1
H26I H -0.3820 0.5558 1.0953 0.070 Uiso 0.607(3) 1 calc PR A 1
C27C C -0.1581(7) 0.5433(4) 1.0786(3) 0.0249(16) Uani 0.607(3) 1 d PDU A 1
H27C H -0.1731 0.5254 1.1036 0.030 Uiso 0.607(3) 1 calc PR A 1
C28C C 0.0249(7) 0.4813(4) 1.0921(2) 0.0291(17) Uani 0.607(3) 1 d PDU A 1
H28E H -0.0169 0.4659 1.1151 0.035 Uiso 0.607(3) 1 calc PR A 1
H28F H 0.0933 0.5148 1.1005 0.035 Uiso 0.607(3) 1 calc PR A 1
C29C C 0.0709(7) 0.4103(4) 1.0719(2) 0.0283(16) Uani 0.607(3) 1 d PDU A 1
H29E H 0.0020 0.3767 1.0640 0.034 Uiso 0.607(3) 1 calc PR A 1
H29F H 0.1252 0.3811 1.0903 0.034 Uiso 0.607(3) 1 calc PR A 1
C30C C 0.2879(7) 0.4694(4) 1.0533(3) 0.0346(18) Uani 0.607(3) 1 d PDU A 1
H30G H 0.3242 0.4291 1.0699 0.052 Uiso 0.607(3) 1 calc PR A 1
H30H H 0.2713 0.5145 1.0689 0.052 Uiso 0.607(3) 1 calc PR A 1
H30I H 0.3435 0.4835 1.0337 0.052 Uiso 0.607(3) 1 calc PR A 1
S1G S -0.2070(2) 0.58032(15) 1.01252(8) 0.0266(6) Uani 0.393(3) 1 d PDU A 2
N3G N -0.0137(7) 0.4990(4) 1.0678(2) 0.0216(16) Uani 0.393(3) 1 d PDU A 2
C22G C 0.1596(7) 0.4865(4) 1.0185(2) 0.0178(16) Uani 0.393(3) 1 d PDU A 2
H22D H 0.2287 0.5139 1.0116 0.021 Uiso 0.393(3) 1 calc PR A 2
C23G C 0.1849(10) 0.4060(6) 1.0359(2) 0.027(2) Uani 0.393(3) 1 d PDU A 2
H23G H 0.1281 0.3678 1.0240 0.033 Uiso 0.393(3) 1 calc PR A 2
H23H H 0.2681 0.3896 1.0316 0.033 Uiso 0.393(3) 1 calc PR A 2
C24G C 0.1674(7) 0.4138(4) 1.0794(2) 0.0178(16) Uani 0.393(3) 1 d PDU A 2
C25G C 0.2669(9) 0.4589(6) 1.1013(3) 0.038(3) Uani 0.393(3) 1 d PDU A 2
H25J H 0.2683 0.5114 1.0912 0.056 Uiso 0.393(3) 1 calc PR A 2
H25K H 0.3445 0.4342 1.0979 0.056 Uiso 0.393(3) 1 calc PR A 2
H25L H 0.2518 0.4602 1.1287 0.056 Uiso 0.393(3) 1 calc PR A 2
C26G C 0.1672(8) 0.3317(4) 1.0955(3) 0.026(2) Uani 0.393(3) 1 d PDU A 2
H26J H 0.1061 0.3012 1.0808 0.038 Uiso 0.393(3) 1 calc PR A 2
H26K H 0.1488 0.3330 1.1227 0.038 Uiso 0.393(3) 1 calc PR A 2
H26L H 0.2466 0.3084 1.0932 0.038 Uiso 0.393(3) 1 calc PR A 2
C27G C 0.0495(8) 0.4515(5) 1.0875(3) 0.0198(19) Uani 0.393(3) 1 d PDU A 2
H27D H 0.0181 0.4372 1.1112 0.024 Uiso 0.393(3) 1 calc PR A 2
C28G C -0.1198(9) 0.5321(7) 1.0847(3) 0.028(3) Uani 0.393(3) 1 d PDU A 2
H28G H -0.1049 0.5867 1.0911 0.034 Uiso 0.393(3) 1 calc PR A 2
H28H H -0.1360 0.5044 1.1086 0.034 Uiso 0.393(3) 1 calc PR A 2
C29G C -0.2298(8) 0.5250(6) 1.0551(3) 0.035(2) Uani 0.393(3) 1 d PDU A 2
H29G H -0.3030 0.5433 1.0669 0.042 Uiso 0.393(3) 1 calc PR A 2
H29H H -0.2421 0.4704 1.0479 0.042 Uiso 0.393(3) 1 calc PR A 2
C30G C -0.2150(11) 0.6732(6) 1.0313(4) 0.047(3) Uani 0.393(3) 1 d PDU A 2
H30J H -0.2976 0.6839 1.0378 0.070 Uiso 0.393(3) 1 calc PR A 2
H30K H -0.1912 0.7103 1.0120 0.070 Uiso 0.393(3) 1 calc PR A 2
H30L H -0.1606 0.6775 1.0544 0.070 Uiso 0.393(3) 1 calc PR A 2
Ru4 Ru 1.01667(2) 0.004913(14) 0.019121(9) 0.01328(5) Uani 1 1 d D . .
Cl1D Cl 0.89559(9) -0.03910(5) -0.03607(3) 0.0211(2) Uani 1 1 d D . .
Cl2D Cl 1.12564(10) 0.03830(5) 0.07911(3) 0.0208(2) Uani 1 1 d D . .
S1D S 0.85359(10) -0.04175(5) 0.06395(3) 0.0196(2) Uani 1 1 d D . .
N1D N 0.8740(3) 0.15711(15) 0.02423(11) 0.0189(7) Uani 1 1 d . . .
N2D N 1.0227(3) 0.16845(17) -0.01215(12) 0.0221(8) Uani 1 1 d . . .
N3D N 1.0781(3) -0.11306(16) 0.03006(10) 0.0156(6) Uani 1 1 d D . .
C1D C 0.9653(4) 0.11693(19) 0.00955(13) 0.0164(7) Uani 1 1 d . . .
C2D C 0.8656(4) 0.2381(2) 0.01275(16) 0.0287(10) Uani 1 1 d . . .
H2DA H 0.8740 0.2724 0.0354 0.034 Uiso 1 1 calc R . .
H2DB H 0.7883 0.2490 -0.0019 0.034 Uiso 1 1 calc R . .
C3D C 0.9705(4) 0.2469(2) -0.01233(15) 0.0277(10) Uani 1 1 d . . .
H3DA H 0.9431 0.2630 -0.0387 0.033 Uiso 1 1 calc R . .
H3DB H 1.0294 0.2847 -0.0013 0.033 Uiso 1 1 calc R . .
C4D C 0.7771(3) 0.13089(19) 0.04585(12) 0.0155(7) Uani 1 1 d . . .
C5D C 0.6722(4) 0.10404(19) 0.02608(13) 0.0188(8) Uani 1 1 d . . .
C6D C 0.5729(4) 0.0847(2) 0.04738(14) 0.0230(9) Uani 1 1 d . . .
H6DA H 0.5016 0.0655 0.0343 0.028 Uiso 1 1 calc R . .
C7D C 0.5778(4) 0.0935(2) 0.08736(15) 0.0263(10) Uani 1 1 d . . .
C8D C 0.6826(4) 0.1222(2) 0.10668(15) 0.0242(9) Uani 1 1 d . . .
H8DA H 0.6860 0.1285 0.1338 0.029 Uiso 1 1 calc R . .
C9D C 0.7832(4) 0.1418(2) 0.08597(15) 0.0210(9) Uani 1 1 d . . .
C10D C 0.6643(4) 0.0958(2) -0.01721(14) 0.0256(9) Uani 1 1 d . . .
H10J H 0.7313 0.0642 -0.0250 0.038 Uiso 1 1 calc R . .
H10K H 0.6685 0.1466 -0.0291 0.038 Uiso 1 1 calc R . .
H10L H 0.5879 0.0712 -0.0256 0.038 Uiso 1 1 calc R . .
C11D C 0.4695(5) 0.0726(3) 0.10942(18) 0.0412(13) Uani 1 1 d . . .
H11J H 0.4640 0.1078 0.1312 0.062 Uiso 1 1 calc R . .
H11K H 0.4781 0.0199 0.1190 0.062 Uiso 1 1 calc R . .
H11L H 0.3963 0.0766 0.0923 0.062 Uiso 1 1 calc R . .
C12D C 0.8935(4) 0.1741(3) 0.10742(16) 0.0281(10) Uani 1 1 d . . .
H12J H 0.9615 0.1391 0.1049 0.042 Uiso 1 1 calc R . .
H12K H 0.8784 0.1800 0.1347 0.042 Uiso 1 1 calc R . .
H12L H 0.9126 0.2242 0.0966 0.042 Uiso 1 1 calc R . .
C13D C 1.1277(4) 0.15939(19) -0.03395(13) 0.0202(8) Uani 1 1 d . . .
C14D C 1.1119(4) 0.1446(2) -0.07330(13) 0.0224(8) Uani 1 1 d . . .
C15D C 1.2147(4) 0.1404(2) -0.09425(14) 0.0263(9) Uani 1 1 d . . .
H15D H 1.2055 0.1310 -0.1212 0.032 Uiso 1 1 calc R . .
C16D C 1.3292(4) 0.1496(2) -0.07707(14) 0.0243(9) Uani 1 1 d . . .
C17D C 1.3418(4) 0.1670(2) -0.03829(15) 0.0247(9) Uani 1 1 d . . .
H17D H 1.4203 0.1747 -0.0266 0.030 Uiso 1 1 calc R . .
C18D C 1.2419(4) 0.17359(19) -0.01538(13) 0.0199(8) Uani 1 1 d . . .
C19D C 0.9891(4) 0.1313(2) -0.09301(15) 0.0288(10) Uani 1 1 d . . .
H19J H 0.9392 0.1770 -0.0902 0.043 Uiso 1 1 calc R . .
H19K H 0.9511 0.0872 -0.0812 0.043 Uiso 1 1 calc R . .
H19L H 0.9971 0.1212 -0.1204 0.043 Uiso 1 1 calc R . .
C20D C 1.4398(5) 0.1412(3) -0.10057(18) 0.0404(13) Uani 1 1 d . . .
H20J H 1.4256 0.1678 -0.1253 0.061 Uiso 1 1 calc R . .
H20K H 1.4547 0.0867 -0.1052 0.061 Uiso 1 1 calc R . .
H20L H 1.5099 0.1637 -0.0863 0.061 Uiso 1 1 calc R . .
C21D C 1.2577(4) 0.1947(2) 0.02578(15) 0.0282(10) Uani 1 1 d . . .
H21J H 1.2042 0.1633 0.0406 0.042 Uiso 1 1 calc R . .
H21K H 1.2378 0.2491 0.0289 0.042 Uiso 1 1 calc R . .
H21L H 1.3414 0.1859 0.0351 0.042 Uiso 1 1 calc R . .
C22D C 1.1448(3) 0.00864(18) -0.01194(12) 0.0181(8) Uani 1 1 d D . .
H22E H 1.1318 0.0272 -0.0375 0.022 Uiso 1 1 calc R . .
C23D C 1.2681(4) -0.01649(19) 0.00186(14) 0.0220(8) Uani 1 1 d D . .
H23I H 1.2862 0.0011 0.0287 0.026 Uiso 1 1 calc R . .
H23J H 1.3282 0.0064 -0.0145 0.026 Uiso 1 1 calc R . .
C24D C 1.2756(4) -0.10562(19) 0.00001(12) 0.0216(8) Uani 1 1 d D . .
C25D C 1.2648(4) -0.1349(2) -0.04178(13) 0.0233(9) Uani 1 1 d D . .
H25M H 1.2741 -0.1908 -0.0419 0.035 Uiso 1 1 calc R . .
H25N H 1.3278 -0.1115 -0.0563 0.035 Uiso 1 1 calc R . .
H25O H 1.1857 -0.1212 -0.0538 0.035 Uiso 1 1 calc R . .
C26D C 1.3985(4) -0.1308(2) 0.01900(16) 0.0319(11) Uani 1 1 d D . .
H26M H 1.4018 -0.1869 0.0203 0.048 Uiso 1 1 calc R . .
H26N H 1.4086 -0.1095 0.0451 0.048 Uiso 1 1 calc R . .
H26O H 1.4631 -0.1120 0.0036 0.048 Uiso 1 1 calc R . .
C27D C 1.1776(3) -0.14337(18) 0.02067(13) 0.0174(8) Uani 1 1 d D . .
H27E H 1.1902 -0.1956 0.0277 0.021 Uiso 1 1 calc R . .
C28D C 0.9949(4) -0.16594(19) 0.04823(13) 0.0196(8) Uani 1 1 d D . .
H28I H 1.0395 -0.2117 0.0581 0.023 Uiso 1 1 calc R . .
H28J H 0.9314 -0.1831 0.0289 0.023 Uiso 1 1 calc R . .
C29D C 0.9384(4) -0.1254(2) 0.08094(13) 0.0218(9) Uani 1 1 d D . .
H29I H 1.0023 -0.1093 0.1004 0.026 Uiso 1 1 calc R . .
H29J H 0.8842 -0.1613 0.0935 0.026 Uiso 1 1 calc R . .
C30D C 0.7277(4) -0.0896(2) 0.03873(16) 0.0304(11) Uani 1 1 d D . .
H30M H 0.6705 -0.1063 0.0573 0.046 Uiso 1 1 calc R . .
H30N H 0.7567 -0.1343 0.0250 0.046 Uiso 1 1 calc R . .
H30O H 0.6876 -0.0541 0.0202 0.046 Uiso 1 1 calc R . .
C1E C 0.6361(6) 0.3480(5) 0.0989(2) 0.079(2) Uani 0.889(3) 1 d PDU . .
H1EA H 0.6430 0.4015 0.0897 0.095 Uiso 0.889(3) 1 calc PR . .
H1EB H 0.7128 0.3211 0.0954 0.095 Uiso 0.889(3) 1 calc PR . .
C2E C 0.6074(7) 0.3470(5) 0.1411(2) 0.093(3) Uani 0.889(3) 1 d PDU . .
H2EA H 0.5926 0.3998 0.1501 0.112 Uiso 0.889(3) 1 calc PR . .
H2EB H 0.6759 0.3252 0.1571 0.112 Uiso 0.889(3) 1 calc PR . .
C3E C 0.4944(9) 0.2974(7) 0.1446(2) 0.142(4) Uani 0.889(3) 1 d PDU . .
H3EA H 0.5163 0.2456 0.1544 0.171 Uiso 0.889(3) 1 calc PR . .
H3EB H 0.4390 0.3215 0.1622 0.171 Uiso 0.889(3) 1 calc PR . .
C4E C 0.4386(6) 0.2933(5) 0.1051(2) 0.094(3) Uani 0.889(3) 1 d PDU . .
H4EA H 0.3736 0.3318 0.1014 0.112 Uiso 0.889(3) 1 calc PR . .
H4EB H 0.4039 0.2417 0.1000 0.112 Uiso 0.889(3) 1 calc PR . .
O1E O 0.5380(7) 0.3095(5) 0.07822(18) 0.133(3) Uani 0.889(3) 1 d PDU . .
C1F C 0.4224(6) 0.8609(4) 0.1249(2) 0.072(2) Uani 0.889(3) 1 d PDU . .
H1FA H 0.4575 0.8509 0.1000 0.086 Uiso 0.889(3) 1 calc PR . .
H1FB H 0.4608 0.9072 0.1368 0.086 Uiso 0.889(3) 1 calc PR . .
C2F C 0.2774(10) 0.8713(12) 0.1193(4) 0.339(13) Uani 0.889(3) 1 d PDU . .
H2FA H 0.2565 0.9247 0.1119 0.407 Uiso 0.889(3) 1 calc PR . .
H2FB H 0.2432 0.8363 0.0990 0.407 Uiso 0.889(3) 1 calc PR . .
C3F C 0.2282(7) 0.8512(6) 0.1589(3) 0.103(3) Uani 0.889(3) 1 d PDU . .
H3FA H 0.1645 0.8116 0.1564 0.124 Uiso 0.889(3) 1 calc PR . .
H3FB H 0.1973 0.8971 0.1718 0.124 Uiso 0.889(3) 1 calc PR . .
C4F C 0.3462(10) 0.8199(9) 0.1803(3) 0.170(6) Uani 0.889(3) 1 d PDU . .
H4FA H 0.3284 0.7735 0.1954 0.204 Uiso 0.889(3) 1 calc PR . .
H4FB H 0.3817 0.8592 0.1982 0.204 Uiso 0.889(3) 1 calc PR . .
O1F O 0.4364(8) 0.7996(6) 0.1487(3) 0.191(4) Uani 0.889(3) 1 d PDU . .

loop_
_atom_site_aniso_label
_atom_site_aniso_U_11
_atom_site_aniso_U_22
_atom_site_aniso_U_33
_atom_site_aniso_U_23
_atom_site_aniso_U_13
_atom_site_aniso_U_12
Ru1 0.01805(15) 0.01763(12) 0.01873(18) 0.00720(11) -0.00035(12) -0.00199(10)
Cl1A 0.0305(5) 0.0209(4) 0.0198(6) 0.0078(4) -0.0027(4) -0.0001(3)
Cl2A 0.0320(6) 0.0300(5) 0.0309(7) 0.0123(4) -0.0112(5) -0.0027(4)
S1A 0.0342(6) 0.0267(5) 0.0222(6) 0.0041(4) 0.0086(5) -0.0072(4)
N1A 0.0190(18) 0.0196(14) 0.045(3) 0.0122(14) 0.0084(17) -0.0029(12)
N2A 0.0221(18) 0.0168(14) 0.036(2) 0.0030(13) 0.0051(16) -0.0040(12)
N3A 0.0207(18) 0.0169(13) 0.023(2) 0.0051(12) 0.0029(14) -0.0002(11)
C1A 0.0154(19) 0.0201(16) 0.025(3) 0.0082(14) -0.0064(16) 0.0032(12)
C2A 0.033(3) 0.0166(17) 0.070(4) 0.000(2) 0.009(3) -0.0045(17)
C3A 0.037(3) 0.0188(18) 0.055(4) 0.0076(18) 0.002(2) -0.0062(17)
C4A 0.018(2) 0.0177(17) 0.059(4) 0.0063(18) 0.005(2) -0.0010(14)
C5A 0.026(2) 0.0248(19) 0.048(4) 0.0118(19) -0.002(2) -0.0064(16)
C6A 0.013(2) 0.040(2) 0.073(5) 0.019(2) -0.001(2) -0.0006(17)
C7A 0.024(3) 0.046(3) 0.065(5) 0.002(3) 0.016(3) -0.003(2)
C8A 0.030(3) 0.042(3) 0.050(4) 0.008(2) 0.012(3) -0.005(2)
C9A 0.019(2) 0.0283(19) 0.043(3) 0.0125(19) 0.003(2) -0.0048(15)
C10A 0.024(3) 0.052(3) 0.066(5) 0.020(3) 0.000(3) -0.007(2)
C11A 0.036(4) 0.087(5) 0.104(7) 0.005(4) 0.024(4) 0.013(3)
C12A 0.033(3) 0.050(3) 0.043(4) 0.015(2) -0.004(3) -0.006(2)
C13A 0.028(2) 0.0179(16) 0.029(3) 0.0044(15) 0.0058(18) -0.0050(14)
C14A 0.037(3) 0.0148(16) 0.040(3) -0.0002(16) -0.001(2) -0.0009(15)
C15A 0.054(3) 0.0219(19) 0.029(3) 0.0012(17) 0.011(2) -0.0030(18)
C16A 0.043(3) 0.0198(18) 0.045(3) -0.0041(18) 0.019(2) -0.0037(17)
C17A 0.027(2) 0.0241(18) 0.039(3) -0.0011(17) 0.005(2) -0.0041(16)
C18A 0.030(2) 0.0139(15) 0.040(3) 0.0024(16) 0.005(2) -0.0037(14)
C19A 0.055(4) 0.026(2) 0.042(4) 0.004(2) -0.003(3) 0.007(2)
C20A 0.055(4) 0.048(3) 0.055(4) -0.011(3) 0.031(3) -0.009(3)
C21A 0.034(3) 0.035(2) 0.034(3) 0.0129(19) 0.001(2) -0.0019(18)
C22A 0.023(2) 0.0119(15) 0.043(3) 0.0011(15) 0.0084(19) -0.0011(13)
C23A 0.022(2) 0.0234(18) 0.042(3) 0.0028(17) 0.0065(19) 0.0049(15)
C24A 0.0128(19) 0.0224(17) 0.037(3) 0.0056(16) 0.0033(16) -0.0032(13)
C25A 0.025(2) 0.0238(18) 0.034(3) 0.0068(17) 0.0060(19) -0.0040(15)
C26A 0.029(3) 0.040(2) 0.039(3) 0.008(2) -0.010(2) -0.0069(18)
C27A 0.029(2) 0.0206(17) 0.027(3) 0.0056(15) -0.0084(18) -0.0062(15)
C28A 0.028(2) 0.0197(16) 0.019(2) 0.0055(14) 0.0054(16) -0.0053(14)
C29A 0.039(3) 0.0285(19) 0.019(3) 0.0038(16) -0.0001(19) -0.0118(17)
C30A 0.029(3) 0.035(2) 0.049(4) -0.001(2) 0.013(2) 0.0018(18)
Ru2 0.01355(13) 0.01698(11) 0.00987(15) -0.00210(10) 0.00191(10) 0.00069(10)
Cl1B 0.0190(4) 0.0208(4) 0.0227(6) -0.0014(3) 0.0015(4) 0.0036(3)
Cl2B 0.0194(4) 0.0208(4) 0.0182(5) 0.0009(3) -0.0017(3) 0.0019(3)
S1B 0.0253(5) 0.0208(4) 0.0197(6) -0.0053(4) 0.0015(4) -0.0008(3)
N1B 0.0145(16) 0.0274(15) 0.0113(19) -0.0072(11) 0.0042(12) -0.0055(11)
N2B 0.0175(16) 0.0210(13) 0.0082(17) -0.0011(11) 0.0029(12) -0.0066(11)
N3B 0.0245(16) 0.0250(14) 0.0126(16) -0.0040(12) 0.0037(12) 0.0008(12)
C1B 0.0126(16) 0.0125(13) 0.014(2) 0.0003(12) 0.0030(13) 0.0012(11)
C2B 0.027(2) 0.042(2) 0.015(3) -0.0079(17) 0.0108(18) -0.0133(18)
C3B 0.041(3) 0.048(2) 0.013(2) -0.0112(18) 0.015(2) -0.028(2)
C4B 0.019(2) 0.0204(15) 0.014(2) -0.0036(13) 0.0082(14) -0.0029(13)
C5B 0.0138(18) 0.0235(17) 0.024(3) -0.0014(14) 0.0071(16) 0.0052(13)
C6B 0.014(2) 0.036(2) 0.031(3) 0.0000(17) 0.0033(18) 0.0047(15)
C7B 0.0118(19) 0.038(2) 0.025(3) -0.0040(17) 0.0019(16) -0.0019(15)
C8B 0.024(2) 0.0196(16) 0.026(3) -0.0065(15) 0.0071(17) -0.0031(14)
C9B 0.0112(17) 0.0218(16) 0.017(2) 0.0008(13) 0.0056(14) 0.0001(12)
C10B 0.032(3) 0.028(2) 0.039(3) 0.0001(18) 0.012(2) 0.0082(17)
C11B 0.025(3) 0.054(3) 0.048(4) -0.009(2) 0.004(3) -0.010(2)
C12B 0.021(2) 0.032(2) 0.027(3) 0.0066(17) 0.0050(17) 0.0036(16)
C13B 0.0125(17) 0.0198(15) 0.0095(19) -0.0005(12) 0.0016(13) -0.0052(12)
C14B 0.022(2) 0.0154(14) 0.011(2) -0.0013(12) 0.0049(15) -0.0019(12)
C15B 0.024(2) 0.0156(15) 0.015(2) -0.0008(12) 0.0037(15) -0.0044(13)
C16B 0.025(2) 0.0207(16) 0.018(2) -0.0047(14) 0.0051(16) -0.0061(14)
C17B 0.0134(18) 0.0258(17) 0.021(2) 0.0003(14) -0.0015(15) -0.0012(13)
C18B 0.023(2) 0.0181(15) 0.010(2) -0.0002(12) -0.0015(15) -0.0015(13)
C19B 0.0185(19) 0.0227(16) 0.016(2) -0.0021(13) 0.0005(15) -0.0004(13)
C20B 0.028(3) 0.030(2) 0.046(4) -0.0021(19) 0.012(2) -0.0078(17)
C21B 0.029(2) 0.0225(17) 0.025(3) -0.0015(15) -0.0108(18) -0.0001(15)
C22B 0.0130(15) 0.0241(16) 0.0126(17) -0.0059(13) -0.0038(12) -0.0003(12)
C23B 0.026(2) 0.0258(17) 0.0122(19) -0.0010(14) -0.0007(14) 0.0006(14)
C24B 0.0220(18) 0.0338(19) 0.0123(19) 0.0004(14) 0.0081(13) -0.0015(15)
C25B 0.044(3) 0.042(2) 0.024(2) 0.0092(19) 0.0075(19) -0.013(2)
C26B 0.019(2) 0.068(3) 0.027(2) -0.003(2) 0.0164(16) 0.0070(19)
C27B 0.030(2) 0.0305(19) 0.0098(19) -0.0014(14) 0.0101(15) 0.0052(16)
C28B 0.036(2) 0.034(2) 0.0080(18) -0.0085(15) 0.0032(14) -0.0035(17)
C29B 0.034(2) 0.0245(17) 0.020(2) -0.0120(15) 0.0055(16) -0.0005(15)
C30B 0.0198(18) 0.038(2) 0.021(2) -0.0059(16) -0.0036(14) -0.0032(15)
Ru3 0.02786(17) 0.02300(13) 0.01122(17) -0.00050(11) 0.00502(13) -0.00945(12)
Cl1C 0.0733(9) 0.0162(4) 0.0189(6) -0.0007(4) -0.0051(5) -0.0129(4)
Cl2C 0.0483(7) 0.0377(6) 0.0254(7) 0.0065(5) -0.0036(5) -0.0295(5)
S1C 0.0229(7) 0.0173(6) 0.0228(8) 0.0020(5) 0.0019(6) 0.0003(5)
N1C 0.0207(18) 0.0232(14) 0.017(2) 0.0069(12) 0.0073(14) 0.0108(12)
N2C 0.0179(16) 0.0188(13) 0.0136(19) 0.0039(11) 0.0042(13) 0.0077(11)
N3C 0.0230(15) 0.0224(14) 0.0223(15) 0.0006(9) 0.0022(10) -0.0001(9)
C1C 0.0214(19) 0.0106(13) 0.016(2) -0.0004(12) 0.0027(14) 0.0018(12)
C2C 0.031(3) 0.042(2) 0.019(3) 0.0077(18) 0.0098(19) 0.0129(18)
C3C 0.044(3) 0.052(3) 0.013(3) 0.0034(19) 0.005(2) 0.027(2)
C4C 0.0174(19) 0.0192(16) 0.023(2) 0.0041(14) 0.0070(15) 0.0057(13)
C5C 0.032(2) 0.0202(17) 0.027(3) 0.0052(15) 0.0115(19) 0.0003(15)
C6C 0.021(2) 0.035(2) 0.037(3) 0.005(2) 0.005(2) -0.0032(17)
C7C 0.025(2) 0.039(2) 0.035(3) 0.0145(19) 0.012(2) 0.0086(18)
C8C 0.018(2) 0.0203(16) 0.039(3) 0.0118(16) 0.0133(18) 0.0082(14)
C9C 0.024(2) 0.0184(16) 0.031(3) 0.0091(15) 0.0111(18) 0.0006(14)
C10C 0.031(3) 0.030(2) 0.046(4) -0.002(2) 0.013(2) -0.0062(18)
C11C 0.024(3) 0.060(3) 0.061(5) 0.016(3) 0.004(3) 0.016(2)
C12C 0.024(2) 0.0223(19) 0.053(4) 0.0023(18) 0.010(2) -0.0043(16)
C13C 0.024(2) 0.0144(14) 0.013(2) 0.0019(12) 0.0018(15) 0.0037(12)
C14C 0.017(2) 0.0194(16) 0.013(2) 0.0023(13) 0.0002(15) 0.0014(12)
C15C 0.026(2) 0.0157(15) 0.018(2) -0.0003(13) 0.0051(16) 0.0044(13)
C16C 0.0163(19) 0.0219(16) 0.026(3) 0.0044(14) 0.0054(16) 0.0070(13)
C17C 0.023(2) 0.0239(17) 0.026(3) 0.0050(15) -0.0048(17) 0.0046(14)
C18C 0.023(2) 0.0195(16) 0.019(2) 0.0055(14) 0.0003(16) 0.0006(13)
C19C 0.026(2) 0.0178(16) 0.028(3) 0.0044(15) 0.0012(18) -0.0011(14)
C20C 0.027(3) 0.029(2) 0.043(3) 0.0086(18) 0.002(2) 0.0134(17)
C21C 0.035(3) 0.0193(17) 0.038(3) -0.0022(17) -0.007(2) 0.0002(16)
C22C 0.0231(13) 0.0228(12) 0.0234(13) 0.0030(9) 0.0020(9) -0.0004(9)
C23C 0.0231(13) 0.0228(12) 0.0234(13) 0.0030(9) 0.0020(9) -0.0004(9)
C24C 0.0304(19) 0.0310(18) 0.0308(19) -0.0004(10) 0.0027(10) 0.0005(10)
C25C 0.035(2) 0.0346(19) 0.035(2) -0.0012(10) 0.0021(10) 0.0008(10)
C26C 0.046(2) 0.047(2) 0.047(2) 0.0002(10) 0.0038(10) 0.0002(10)
C27C 0.0251(18) 0.0253(18) 0.0242(19) 0.0006(10) 0.0021(10) -0.0009(10)
C28C 0.0299(19) 0.0288(18) 0.0287(19) 0.0009(10) 0.0020(10) 0.0007(10)
C29C 0.0291(18) 0.0275(17) 0.0284(18) 0.0014(10) 0.0020(10) -0.0001(10)
C30C 0.035(2) 0.0341(19) 0.034(2) -0.0002(10) 0.0021(10) 0.0004(10)
S1G 0.0281(10) 0.0277(9) 0.0239(10) 0.0010(7) 0.0015(7) 0.0017(7)
N3G 0.0214(18) 0.0224(18) 0.0211(19) 0.0005(10) 0.0023(10) 0.0010(10)
C22G 0.0184(18) 0.0181(18) 0.0172(19) 0.0016(10) 0.0026(10) 0.0007(10)
C23G 0.028(2) 0.027(2) 0.027(2) 0.0005(10) 0.0017(10) 0.0015(10)
C24G 0.0182(18) 0.0179(18) 0.0173(19) 0.0009(10) 0.0017(10) 0.0012(10)
C25G 0.038(3) 0.038(3) 0.037(3) -0.0002(10) 0.0025(10) 0.0004(10)
C26G 0.026(2) 0.026(2) 0.025(2) -0.0008(10) 0.0021(10) 0.0007(10)
C27G 0.020(2) 0.020(2) 0.019(2) 0.0004(10) 0.0020(10) 0.0006(10)
C28G 0.028(3) 0.029(3) 0.028(3) 0.0004(10) 0.0028(10) 0.0011(10)
C29G 0.035(3) 0.035(3) 0.035(3) 0.0003(10) 0.0031(10) -0.0001(10)
C30G 0.047(3) 0.047(3) 0.046(3) 0.0005(10) 0.0027(10) -0.0005(10)
Ru4 0.01357(13) 0.01436(11) 0.01202(15) -0.00147(9) 0.00169(10) -0.00032(9)
Cl1D 0.0258(5) 0.0203(4) 0.0165(5) -0.0046(3) -0.0037(4) -0.0005(3)
Cl2D 0.0210(5) 0.0256(4) 0.0152(5) -0.0030(3) -0.0029(4) -0.0017(3)
S1D 0.0222(5) 0.0178(4) 0.0194(6) -0.0028(3) 0.0069(4) -0.0009(3)
N1D 0.0173(17) 0.0138(12) 0.025(2) 0.0021(12) 0.0006(14) -0.0003(11)
N2D 0.0202(18) 0.0191(14) 0.027(2) 0.0050(13) 0.0061(15) 0.0014(12)
N3D 0.0142(16) 0.0195(13) 0.0126(18) -0.0031(11) -0.0034(12) -0.0015(10)
C1D 0.0142(18) 0.0187(14) 0.016(2) -0.0018(13) 0.0013(14) 0.0002(12)
C2D 0.025(2) 0.0160(16) 0.046(3) 0.0054(16) 0.011(2) -0.0002(14)
C3D 0.019(2) 0.0213(17) 0.044(3) 0.0139(16) 0.0098(19) 0.0019(14)
C4D 0.0128(18) 0.0173(14) 0.017(2) 0.0002(12) 0.0031(14) 0.0021(12)
C5D 0.0148(19) 0.0191(15) 0.023(2) 0.0003(14) 0.0013(15) 0.0035(12)
C6D 0.018(2) 0.0224(17) 0.028(3) -0.0027(15) 0.0024(17) 0.0004(13)
C7D 0.019(2) 0.0284(19) 0.032(3) 0.0052(17) 0.0065(19) 0.0022(15)
C8D 0.015(2) 0.033(2) 0.025(3) 0.0015(16) 0.0027(18) 0.0083(15)
C9D 0.015(2) 0.0210(16) 0.027(3) -0.0005(15) 0.0011(17) 0.0044(13)
C10D 0.022(2) 0.036(2) 0.018(2) -0.0047(16) -0.0046(17) 0.0001(16)
C11D 0.021(3) 0.068(3) 0.035(3) 0.004(2) 0.011(2) -0.005(2)
C12D 0.014(2) 0.043(2) 0.027(3) -0.0081(18) 0.0009(19) 0.0009(17)
C13D 0.0146(18) 0.0184(15) 0.028(3) 0.0072(14) 0.0056(15) -0.0008(12)
C14D 0.024(2) 0.0213(17) 0.022(2) 0.0057(14) 0.0029(16) -0.0025(14)
C15D 0.036(3) 0.0218(17) 0.022(3) 0.0056(15) 0.0091(19) -0.0009(15)
C16D 0.025(2) 0.0245(18) 0.024(3) 0.0078(15) 0.0085(17) 0.0023(14)
C17D 0.017(2) 0.0230(17) 0.035(3) 0.0086(16) 0.0039(17) 0.0002(14)
C18D 0.021(2) 0.0165(15) 0.023(2) 0.0043(13) 0.0048(16) 0.0000(13)
C19D 0.024(2) 0.038(2) 0.024(3) 0.0060(18) -0.0015(18) -0.0059(17)
C20D 0.038(3) 0.050(3) 0.035(3) 0.010(2) 0.014(2) 0.007(2)
C21D 0.020(2) 0.031(2) 0.034(3) 0.0045(18) 0.0013(18) -0.0011(16)
C22D 0.026(2) 0.0131(14) 0.016(2) 0.0020(12) 0.0079(15) -0.0017(12)
C23D 0.0148(19) 0.0243(17) 0.027(2) -0.0012(15) 0.0064(15) -0.0024(13)
C24D 0.021(2) 0.0195(16) 0.024(2) -0.0002(14) 0.0002(16) 0.0048(13)
C25D 0.017(2) 0.0238(17) 0.030(3) -0.0015(15) 0.0046(17) 0.0034(14)
C26D 0.017(2) 0.038(2) 0.041(3) -0.001(2) 0.0021(19) 0.0034(16)
C27D 0.0153(18) 0.0131(14) 0.024(2) -0.0007(13) 0.0017(14) 0.0014(12)
C28D 0.0177(19) 0.0182(15) 0.023(2) -0.0026(14) 0.0065(15) -0.0022(13)
C29D 0.028(2) 0.0205(16) 0.018(2) 0.0006(14) 0.0088(17) -0.0020(14)
C30D 0.020(2) 0.030(2) 0.042(3) 0.0046(18) 0.001(2) -0.0058(16)
C1E 0.081(2) 0.079(2) 0.078(3) 0.0001(10) 0.0034(10) -0.0008(10)
C2E 0.092(3) 0.095(3) 0.092(3) -0.0020(10) 0.0060(10) -0.0006(10)
C3E 0.144(5) 0.143(5) 0.141(5) -0.0007(10) 0.0087(11) 0.0009(10)
C4E 0.094(3) 0.094(3) 0.093(3) -0.0022(10) 0.0051(10) -0.0025(10)
O1E 0.134(3) 0.133(3) 0.132(3) 0.0010(10) 0.0091(10) 0.0006(10)
C1F 0.073(2) 0.072(2) 0.071(2) 0.0012(10) 0.0031(10) 0.0009(10)
C2F 0.339(13) 0.339(13) 0.339(13) 0.0000(10) 0.0219(13) -0.0002(10)
C3F 0.105(3) 0.101(3) 0.102(3) 0.0013(10) 0.0062(10) -0.0026(10)
C4F 0.170(6) 0.170(6) 0.170(6) -0.0017(10) 0.0124(11) -0.0006(10)
O1F 0.192(4) 0.191(4) 0.191(4) 0.0007(10) 0.0133(11) -0.0006(10)

loop_
_atom_type_symbol
_atom_type_description
_atom_type_scat_dispersion_real
_atom_type_scat_dispersion_imag
_atom_type_scat_source
C C 0.0033 0.0016 'International Tables Vol C Tables 4.2.6.8 and 6.1.1.4'
H H 0.0000 0.0000 'International Tables Vol C Tables 4.2.6.8 and 6.1.1.4'
N N 0.0061 0.0033 'International Tables Vol C Tables 4.2.6.8 and 6.1.1.4'
O O 0.0106 0.0060 'International Tables Vol C Tables 4.2.6.8 and 6.1.1.4'
S S 0.1246 0.1234 'International Tables Vol C Tables 4.2.6.8 and 6.1.1.4'
Cl Cl 0.1484 0.1585 'International Tables Vol C Tables 4.2.6.8 and 6.1.1.4'
Ru Ru -1.2594 0.8363 'International Tables Vol C Tables 4.2.6.8 and 6.1.1.4'

loop_
_geom_angle_atom_site_label_1
_geom_angle_atom_site_label_2
_geom_angle_atom_site_label_3
_geom_angle
_geom_angle_publ_flag
C22A Ru1 C1A 95.11(17) yes
C22A Ru1 N3A 83.15(14) yes
C1A Ru1 N3A 177.85(15) yes
C22A Ru1 Cl1A 87.62(15) yes
C1A Ru1 Cl1A 92.23(11) yes
N3A Ru1 Cl1A 88.95(10) yes
C22A Ru1 Cl2A 98.06(16) yes
C1A Ru1 Cl2A 92.00(12) yes
N3A Ru1 Cl2A 87.01(10) yes
Cl1A Ru1 Cl2A 172.58(4) yes
C22A Ru1 S1A 163.10(11) yes
C1A Ru1 S1A 101.74(13) yes
N3A Ru1 S1A 80.04(10) yes
Cl1A Ru1 S1A 90.39(4) yes
Cl2A Ru1 S1A 82.79(4) yes
C29A S1A C30A 98.7(2) ?
C29A S1A Ru1 94.61(16) ?
C30A S1A Ru1 113.62(19) ?
C1A N1A C4A 131.2(3) ?
C1A N1A C2A 113.4(4) ?
C4A N1A C2A 115.2(3) ?
C1A N2A C13A 129.4(3) ?
C1A N2A C3A 115.8(4) ?
C13A N2A C3A 114.9(4) ?
C27A N3A C28A 115.0(3) ?
C27A N3A Ru1 127.6(3) ?
C28A N3A Ru1 117.4(2) ?
N2A C1A N1A 105.8(3) ?
N2A C1A Ru1 125.8(3) ?
N1A C1A Ru1 128.3(3) ?
N1A C2A C3A 103.2(3) ?
N2A C3A C2A 101.8(4) ?
C9A C4A C5A 122.5(5) ?
C9A C4A N1A 120.0(4) ?
C5A C4A N1A 116.7(5) ?
C6A C5A C4A 116.0(5) ?
C6A C5A C10A 121.9(5) ?
C4A C5A C10A 122.1(5) ?
C7A C6A C5A 123.1(5) ?
C8A C7A C6A 118.2(5) ?
C8A C7A C11A 119.3(7) ?
C6A C7A C11A 122.5(6) ?
C7A C8A C9A 122.4(6) ?
C4A C9A C8A 117.6(5) ?
C4A C9A C12A 121.4(5) ?
C8A C9A C12A 120.9(6) ?
C18A C13A C14A 121.5(4) ?
C18A C13A N2A 119.6(4) ?
C14A C13A N2A 118.4(4) ?
C15A C14A C13A 118.2(5) ?
C15A C14A C19A 120.2(5) ?
C13A C14A C19A 121.6(5) ?
C16A C15A C14A 121.5(5) ?
C17A C16A C15A 118.3(5) ?
C17A C16A C20A 123.0(5) ?
C15A C16A C20A 118.7(5) ?
C16A C17A C18A 122.5(5) ?
C13A C18A C17A 117.8(5) ?
C13A C18A C21A 122.4(4) ?
C17A C18A C21A 119.7(5) ?
C23A C22A Ru1 123.0(4) ?
C22A C23A C24A 109.9(3) ?
C27A C24A C25A 106.6(3) ?
C27A C24A C23A 113.6(3) ?
C25A C24A C23A 109.9(4) ?
C27A C24A C26A 108.5(4) ?
C25A C24A C26A 108.9(4) ?
C23A C24A C26A 109.1(3) ?
N3A C27A C24A 126.8(3) ?
N3A C28A C29A 109.5(3) ?
C28A C29A S1A 110.8(3) ?
C22B Ru2 C1B 94.78(16) yes
C22B Ru2 N3B 83.28(15) yes
C1B Ru2 N3B 175.29(14) yes
C22B Ru2 Cl1B 97.72(12) yes
C1B Ru2 Cl1B 89.11(10) yes
N3B Ru2 Cl1B 86.91(9) yes
C22B Ru2 Cl2B 88.09(12) yes
C1B Ru2 Cl2B 95.93(10) yes
N3B Ru2 Cl2B 88.31(9) yes
Cl1B Ru2 Cl2B 171.99(3) yes
C22B Ru2 S1B 164.00(13) yes
C1B Ru2 S1B 101.13(10) yes
N3B Ru2 S1B 80.73(9) yes
Cl1B Ru2 S1B 80.98(3) yes
Cl2B Ru2 S1B 91.92(3) yes
C29B S1B C30B 99.3(2) ?
C29B S1B Ru2 94.23(14) ?
C30B S1B Ru2 112.30(14) ?
C1B N1B C4B 130.2(4) ?
C1B N1B C2B 114.5(3) ?
C4B N1B C2B 115.2(3) ?
C1B N2B C13B 130.0(3) ?
C1B N2B C3B 114.1(3) ?
C13B N2B C3B 114.5(3) ?
C27B N3B C28B 116.1(4) ?
C27B N3B Ru2 127.8(3) ?
C28B N3B Ru2 116.0(3) ?
N1B C1B N2B 105.6(3) ?
N1B C1B Ru2 130.1(3) ?
N2B C1B Ru2 124.0(3) ?
N1B C2B C3B 102.2(3) ?
N2B C3B C2B 103.2(4) ?
C9B C4B C5B 121.3(4) ?
C9B C4B N1B 119.2(4) ?
C5B C4B N1B 118.6(3) ?
C6B C5B C4B 117.9(3) ?
C6B C5B C10B 120.8(4) ?
C4B C5B C10B 121.3(4) ?
C7B C6B C5B 122.2(4) ?
C6B C7B C8B 118.1(4) ?
C6B C7B C11B 122.6(4) ?
C8B C7B C11B 119.4(4) ?
C9B C8B C7B 122.1(3) ?
C8B C9B C4B 118.3(4) ?
C8B C9B C12B 120.3(3) ?
C4B C9B C12B 121.3(4) ?
C14B C13B C18B 121.5(3) ?
C14B C13B N2B 118.6(3) ?
C18B C13B N2B 119.1(3) ?
C13B C14B C15B 119.3(4) ?
C13B C14B C19B 121.0(3) ?
C15B C14B C19B 119.7(3) ?
C16B C15B C14B 120.9(3) ?
C17B C16B C15B 118.6(3) ?
C17B C16B C20B 121.1(4) ?
C15B C16B C20B 120.3(3) ?
C16B C17B C18B 122.9(4) ?
C17B C18B C13B 116.5(3) ?
C17B C18B C21B 121.4(4) ?
C13B C18B C21B 122.1(3) ?
C23B C22B Ru2 122.7(3) ?
C22B C23B C24B 110.9(3) ?
C27B C24B C26B 109.1(3) ?
C27B C24B C23B 112.4(3) ?
C26B C24B C23B 109.2(4) ?
C27B C24B C25B 106.5(4) ?
C26B C24B C25B 109.0(4) ?
C23B C24B C25B 110.5(3) ?
N3B C27B C24B 127.5(4) ?
N3B C28B C29B 109.4(4) ?
C28B C29B S1B 111.1(3) ?
C22G Ru3 C22C 163.5(3) yes
C22G Ru3 C1C 91.3(3) yes
C22C Ru3 C1C 92.1(2) yes
C22G Ru3 N3C 97.0(3) yes
C22C Ru3 N3C 80.5(3) yes
C1C Ru3 N3C 171.4(2) yes
C22G Ru3 N3G 80.0(3) yes
C22C Ru3 N3G 97.8(3) yes
C1C Ru3 N3G 169.6(2) yes
N3C Ru3 N3G 17.4(2) yes
C22G Ru3 Cl2C 97.4(3) yes
C22C Ru3 Cl2C 98.9(2) yes
C1C Ru3 Cl2C 88.53(10) yes
N3C Ru3 Cl2C 88.19(16) yes
N3G Ru3 Cl2C 87.1(2) yes
C22G Ru3 Cl1C 80.9(3) yes
C22C Ru3 Cl1C 82.6(2) yes
C1C Ru3 Cl1C 96.71(10) yes
N3C Ru3 Cl1C 86.85(16) yes
N3G Ru3 Cl1C 87.5(2) yes
Cl2C Ru3 Cl1C 174.51(4) yes
C22G Ru3 S1G 161.6(3) yes
C22C Ru3 S1G 27.9(2) yes
C1C Ru3 S1G 104.85(12) yes
N3C Ru3 S1G 66.60(17) yes
N3G Ru3 S1G 83.0(2) yes
Cl2C Ru3 S1G 74.62(7) yes
Cl1C Ru3 S1G 105.47(7) yes
C22G Ru3 S1C 21.3(3) yes
C22C Ru3 S1C 163.7(2) yes
C1C Ru3 S1C 104.17(11) yes
N3C Ru3 S1C 83.14(16) yes
N3G Ru3 S1C 65.8(2) yes
Cl2C Ru3 S1C 80.82(5) yes
Cl1C Ru3 S1C 96.23(5) yes
S1G Ru3 S1C 141.10(8) yes
C30C S1C C29C 99.7(4) ?
C30C S1C Ru3 113.4(3) ?
C29C S1C Ru3 94.5(2) ?
C1C N1C C4C 131.1(4) ?
C1C N1C C2C 113.4(3) ?
C4C N1C C2C 115.5(3) ?
C1C N2C C13C 130.1(3) ?
C1C N2C C3C 114.5(3) ?
C13C N2C C3C 114.5(3) ?
C27C N3C C28C 115.4(7) ?
C27C N3C Ru3 130.8(6) ?
C28C N3C Ru3 113.8(5) ?
N2C C1C N1C 106.4(4) ?
N2C C1C Ru3 125.4(3) ?
N1C C1C Ru3 127.8(3) ?
N1C C2C C3C 103.4(4) ?
N2C C3C C2C 102.2(4) ?
C5C C4C C9C 121.2(4) ?
C5C C4C N1C 119.9(3) ?
C9C C4C N1C 118.4(4) ?
C6C C5C C4C 119.8(3) ?
C6C C5C C10C 119.9(4) ?
C4C C5C C10C 120.3(4) ?
C5C C6C C7C 120.6(4) ?
C8C C7C C6C 118.3(4) ?
C8C C7C C11C 121.2(4) ?
C6C C7C C11C 120.5(5) ?
C7C C8C C9C 122.5(4) ?
C8C C9C C4C 117.5(4) ?
C8C C9C C12C 120.0(3) ?
C4C C9C C12C 122.4(4) ?
C18C C13C C14C 121.8(3) ?
C18C C13C N2C 119.6(3) ?
C14C C13C N2C 117.5(4) ?
C15C C14C C13C 117.4(4) ?
C15C C14C C19C 120.8(3) ?
C13C C14C C19C 121.8(4) ?
C16C C15C C14C 121.9(3) ?
C17C C16C C15C 118.1(4) ?
C17C C16C C20C 122.1(4) ?
C15C C16C C20C 119.9(4) ?
C16C C17C C18C 122.7(4) ?
C17C C18C C13C 117.8(3) ?
C17C C18C C21C 120.9(4) ?
C13C C18C C21C 121.3(4) ?
C23C C22C Ru3 124.5(4) ?
C24C C23C C22C 104.5(6) ?
C27C C24C C23C 117.3(6) ?
C27C C24C C26C 106.3(6) ?
C23C C24C C26C 107.8(7) ?
C27C C24C C25C 106.1(6) ?
C23C C24C C25C 111.1(6) ?
C26C C24C C25C 108.0(7) ?
N3C C27C C24C 125.9(7) ?
N3C C28C C29C 109.2(6) ?
C28C C29C S1C 112.0(5) ?
C30G S1G C29G 100.2(6) ?
C30G S1G Ru3 110.6(4) ?
C29G S1G Ru3 94.6(3) ?
C27G N3G C28G 118.3(8) ?
C27G N3G Ru3 129.1(7) ?
C28G N3G Ru3 112.6(6) ?
C23G C22G Ru3 129.7(6) ?
C24G C23G C22G 105.8(7) ?
C27G C24G C25G 107.2(7) ?
C27G C24G C26G 108.4(7) ?
C25G C24G C26G 108.6(7) ?
C27G C24G C23G 112.8(7) ?
C25G C24G C23G 113.7(7) ?
C26G C24G C23G 106.1(7) ?
N3G C27G C24G 130.2(9) ?
N3G C28G C29G 108.9(8) ?
C28G C29G S1G 110.8(7) ?
C22D Ru4 C1D 95.13(15) yes
C22D Ru4 N3D 83.69(13) yes
C1D Ru4 N3D 177.88(15) yes
C22D Ru4 Cl1D 87.63(14) yes
C1D Ru4 Cl1D 92.18(12) yes
N3D Ru4 Cl1D 89.53(9) yes
C22D Ru4 Cl2D 97.64(14) yes
C1D Ru4 Cl2D 91.72(12) yes
N3D Ru4 Cl2D 86.70(9) yes
Cl1D Ru4 Cl2D 173.14(4) yes
C22D Ru4 S1D 163.46(10) yes
C1D Ru4 S1D 101.33(12) yes
N3D Ru4 S1D 79.90(9) yes
Cl1D Ru4 S1D 90.10(4) yes
Cl2D Ru4 S1D 83.60(4) yes
C30D S1D C29D 99.1(2) ?
C30D S1D Ru4 113.75(18) ?
C29D S1D Ru4 94.45(14) ?
C1D N1D C4D 129.8(3) ?
C1D N1D C2D 115.4(3) ?
C4D N1D C2D 114.4(3) ?
C1D N2D C13D 130.2(3) ?
C1D N2D C3D 114.4(3) ?
C13D N2D C3D 115.4(3) ?
C27D N3D C28D 115.2(3) ?
C27D N3D Ru4 127.2(3) ?
C28D N3D Ru4 117.5(2) ?
N2D C1D N1D 104.9(3) ?
N2D C1D Ru4 125.6(3) ?
N1D C1D Ru4 129.4(3) ?
N1D C2D C3D 102.5(3) ?
N2D C3D C2D 102.8(3) ?
C5D C4D C9D 121.3(4) ?
C5D C4D N1D 118.9(4) ?
C9D C4D N1D 119.3(4) ?
C4D C5D C6D 118.7(4) ?
C4D C5D C10D 121.1(4) ?
C6D C5D C10D 120.3(4) ?
C7D C6D C5D 121.0(4) ?
C6D C7D C8D 119.6(4) ?
C6D C7D C11D 119.8(5) ?
C8D C7D C11D 120.6(5) ?
C7D C8D C9D 120.4(5) ?
C4D C9D C8D 118.9(4) ?
C4D C9D C12D 121.9(4) ?
C8D C9D C12D 119.1(5) ?
C14D C13D C18D 122.3(4) ?
C14D C13D N2D 118.8(4) ?
C18D C13D N2D 118.5(4) ?
C13D C14D C15D 117.8(4) ?
C13D C14D C19D 121.9(4) ?
C15D C14D C19D 120.3(4) ?
C16D C15D C14D 122.1(5) ?
C17D C16D C15D 118.7(4) ?
C17D C16D C20D 120.7(4) ?
C15D C16D C20D 120.7(5) ?
C16D C17D C18D 122.4(4) ?
C13D C18D C17D 116.5(4) ?
C13D C18D C21D 122.3(4) ?
C17D C18D C21D 121.2(4) ?
C23D C22D Ru4 122.1(3) ?
C22D C23D C24D 109.3(3) ?
C27D C24D C25D 107.0(3) ?
C27D C24D C26D 108.9(3) ?
C25D C24D C26D 108.8(4) ?
C27D C24D C23D 112.1(3) ?
C25D C24D C23D 111.7(3) ?
C26D C24D C23D 108.3(3) ?
N3D C27D C24D 127.4(3) ?
N3D C28D C29D 109.5(3) ?
C28D C29D S1D 111.4(3) ?
O1E C1E C2E 106.1(4) ?
C1E C2E C3E 107.9(4) ?
C4E C3E C2E 104.5(5) ?
C3E C4E O1E 106.6(5) ?
C1E O1E C4E 109.8(5) ?
O1F C1F C2F 103.6(6) ?
C3F C2F C1F 105.8(5) ?
C2F C3F C4F 99.6(4) ?
C3F C4F O1F 107.3(5) ?
C1F O1F C4F 101.3(6) ?

loop_
_geom_bond_atom_site_label_1
_geom_bond_atom_site_label_2
_geom_bond_distance
_geom_bond_publ_flag
Ru1 C22A 1.840(4) yes
Ru1 C1A 2.053(4) yes
Ru1 N3A 2.185(3) yes
Ru1 Cl1A 2.4023(10) yes
Ru1 Cl2A 2.4189(13) yes
Ru1 S1A 2.5971(12) yes
S1A C29A 1.813(4) ?
S1A C30A 1.817(5) ?
N1A C1A 1.368(5) ?
N1A C4A 1.446(6) ?
N1A C2A 1.499(5) ?
N2A C1A 1.360(6) ?
N2A C13A 1.442(6) ?
N2A C3A 1.477(5) ?
N3A C27A 1.290(5) ?
N3A C28A 1.458(5) ?
C2A C3A 1.530(7) ?
C4A C9A 1.388(8) ?
C4A C5A 1.419(7) ?
C5A C6A 1.391(8) ?
C5A C10A 1.473(8) ?
C6A C7A 1.389(9) ?
C7A C8A 1.373(8) ?
C7A C11A 1.540(9) ?
C8A C9A 1.394(7) ?
C9A C12A 1.507(8) ?
C13A C18A 1.389(6) ?
C13A C14A 1.403(7) ?
C14A C15A 1.397(7) ?
C14A C19A 1.485(7) ?
C15A C16A 1.391(8) ?
C16A C17A 1.380(8) ?
C16A C20A 1.511(7) ?
C17A C18A 1.395(7) ?
C18A C21A 1.505(7) ?
C22A C23A 1.484(6) ?
C23A C24A 1.550(5) ?
C24A C27A 1.490(6) ?
C24A C25A 1.540(5) ?
C24A C26A 1.555(5) ?
C28A C29A 1.531(5) ?
Ru2 C22B 1.855(3) yes
Ru2 C1B 2.054(4) yes
Ru2 N3B 2.160(3) yes
Ru2 Cl1B 2.4045(9) yes
Ru2 Cl2B 2.4252(9) yes
Ru2 S1B 2.5961(10) yes
S1B C29B 1.811(4) ?
S1B C30B 1.813(4) ?
N1B C1B 1.348(5) ?
N1B C4B 1.430(5) ?
N1B C2B 1.484(6) ?
N2B C1B 1.368(5) ?
N2B C13B 1.430(5) ?
N2B C3B 1.466(6) ?
N3B C27B 1.276(5) ?
N3B C28B 1.470(5) ?
C2B C3B 1.509(6) ?
C4B C9B 1.397(5) ?
C4B C5B 1.406(6) ?
C5B C6B 1.401(6) ?
C5B C10B 1.500(5) ?
C6B C7B 1.386(6) ?
C7B C8B 1.396(6) ?
C7B C11B 1.512(6) ?
C8B C9B 1.393(6) ?
C9B C12B 1.499(6) ?
C13B C14B 1.396(5) ?
C13B C18B 1.422(5) ?
C14B C15B 1.401(5) ?
C14B C19B 1.521(6) ?
C15B C16B 1.400(6) ?
C16B C17B 1.388(5) ?
C16B C20B 1.502(6) ?
C17B C18B 1.414(5) ?
C18B C21B 1.493(5) ?
C22B C23B 1.463(5) ?
C23B C24B 1.541(5) ?
C24B C27B 1.511(6) ?
C24B C26B 1.539(5) ?
C24B C25B 1.543(5) ?
C28B C29B 1.516(5) ?
Ru3 C22G 1.940(7) yes
Ru3 C22C 1.941(6) yes
Ru3 C1C 2.061(4) yes
Ru3 N3C 2.166(6) yes
Ru3 N3G 2.206(8) yes
Ru3 Cl2C 2.4008(11) yes
Ru3 Cl1C 2.4039(11) yes
Ru3 S1G 2.506(3) yes
Ru3 S1C 2.5079(17) yes
S1C C30C 1.785(8) ?
S1C C29C 1.804(7) ?
N1C C1C 1.356(5) ?
N1C C4C 1.440(5) ?
N1C C2C 1.465(6) ?
N2C C1C 1.343(5) ?
N2C C13C 1.442(5) ?
N2C C3C 1.468(6) ?
N3C C27C 1.275(7) ?
N3C C28C 1.475(9) ?
C2C C3C 1.512(7) ?
C4C C5C 1.389(6) ?
C4C C9C 1.403(5) ?
C5C C6C 1.373(7) ?
C5C C10C 1.529(5) ?
C6C C7C 1.418(6) ?
C7C C8C 1.374(7) ?
C7C C11C 1.511(7) ?
C8C C9C 1.396(6) ?
C9C C12C 1.501(6) ?
C13C C18C 1.394(6) ?
C13C C14C 1.413(5) ?
C14C C15C 1.397(5) ?
C14C C19C 1.486(6) ?
C15C C16C 1.396(6) ?
C16C C17C 1.386(5) ?
C16C C20C 1.506(6) ?
C17C C18C 1.388(6) ?
C18C C21C 1.520(5) ?
C22C C23C 1.579(9) ?
C23C C24C 1.535(8) ?
C24C C27C 1.532(10) ?
C24C C26C 1.541(8) ?
C24C C25C 1.547(7) ?
C28C C29C 1.529(7) ?
S1G C30G 1.751(11) ?
S1G C29G 1.799(10) ?
N3G C27G 1.261(8) ?
N3G C28G 1.471(11) ?
C22G C23G 1.547(11) ?
C23G C24G 1.544(8) ?
C24G C27G 1.511(10) ?
C24G C25G 1.521(8) ?
C24G C26G 1.538(8) ?
C28G C29G 1.553(9) ?
Ru4 C22D 1.846(4) yes
Ru4 C1D 2.056(3) yes
Ru4 N3D 2.193(3) yes
Ru4 Cl1D 2.3998(10) yes
Ru4 Cl2D 2.4166(11) yes
Ru4 S1D 2.5999(11) yes
S1D C30D 1.809(5) ?
S1D C29D 1.815(4) ?
N1D C1D 1.361(5) ?
N1D C4D 1.430(5) ?
N1D C2D 1.469(4) ?
N2D C1D 1.359(5) ?
N2D C13D 1.443(5) ?
N2D C3D 1.486(5) ?
N3D C27D 1.288(4) ?
N3D C28D 1.478(5) ?
C2D C3D 1.510(6) ?
C4D C5D 1.397(6) ?
C4D C9D 1.406(6) ?
C5D C6D 1.411(6) ?
C5D C10D 1.510(6) ?
C6D C7D 1.396(7) ?
C7D C8D 1.401(7) ?
C7D C11D 1.515(7) ?
C8D C9D 1.413(6) ?
C9D C12D 1.504(6) ?
C13D C14D 1.393(6) ?
C13D C18D 1.411(6) ?
C14D C15D 1.398(6) ?
C14D C19D 1.508(6) ?
C15D C16D 1.383(7) ?
C16D C17D 1.381(7) ?
C16D C20D 1.528(7) ?
C17D C18D 1.414(6) ?
C18D C21D 1.478(7) ?
C22D C23D 1.491(5) ?
C23D C24D 1.558(4) ?
C24D C27D 1.498(5) ?
C24D C25D 1.539(5) ?
C24D C26D 1.545(5) ?
C28D C29D 1.511(5) ?
C1E O1E 1.437(7) ?
C1E C2E 1.521(7) ?
C2E C3E 1.539(7) ?
C3E C4E 1.474(8) ?
C4E O1E 1.521(7) ?
C1F O1F 1.354(8) ?
C1F C2F 1.624(8) ?
C2F C3F 1.556(8) ?
C3F C4F 1.566(8) ?
C4F O1F 1.578(8) ?
